data_2204684
loop_
_publ_author_name
'Andreas Decken'
'Erin D. Gill'
'Frank Bottomley'

_publ_section_title
;
 2-Hydroxy-2-phenyl-4,7-dihydroisophosphindolinium chloride
;
_journal_issue 12
_journal_name_full 'Acta Crystallographica Section E'
_journal_page_first o2221
_journal_page_last o2222
_journal_paper_doi 10.1107/S1600536804027606
_journal_volume 60
_journal_year 2004
_chemical_formula_iupac 'C14 H16 O P +, Cl -'
_chemical_formula_moiety 'C14 H16 O P +, Cl -'
_chemical_formula_sum 'C14 H16 Cl O P'
_chemical_formula_weight 266.69
_chemical_name_common '2-Hydroxy-2-phenyl-4,7-dihydroisophosphindolinium chloride'
_chemical_name_systematic '2-hydroxy-2-phenyl-1,3,4,7-tetrahydroisophosphindenium chloride'
_space_group_IT_number 33
_symmetry_cell_setting orthorhombic
_symmetry_space_group_name_Hall 'P 2c -2n'
_symmetry_space_group_name_H-M 'P n a 21'
_atom_sites_solution_hydrogens difmap
_atom_sites_solution_primary direct
_atom_sites_solution_secondary difmap
_audit_creation_method SHELXL-97
_cell_angle_alpha 90.00
_cell_angle_beta 90.00
_cell_angle_gamma 90.00
_cell_formula_units_Z 4
_cell_length_a 14.9111(15)
_cell_length_b 8.7445(9)
_cell_length_c 10.4465(10)
_cell_measurement_reflns_used 4853
_cell_measurement_temperature 198(2)
_cell_measurement_theta_max 25.45
_cell_measurement_theta_min 2.70
_cell_volume 1362.1(2)
_computing_cell_refinement SMART
_computing_data_collection 'SMART (Bruker, 1999)'
_computing_data_reduction 'SAINT (Bruker, 1999)'
_computing_molecular_graphics 'SHELXTL (Sheldrick, 1997a)'
_computing_publication_material SHELXTL
_computing_structure_refinement 'SHELXL97 (Sheldrick, 1997b)'
_computing_structure_solution 'SHELXS97 (Sheldrick, 1997b)'
_diffrn_ambient_temperature 198(2)
_diffrn_measured_fraction_theta_full 0.989
_diffrn_measured_fraction_theta_max 0.989
_diffrn_measurement_device_type 'Bruker AXS SMART 1000/P4'
_diffrn_measurement_method '\w and \f'
_diffrn_radiation_monochromator graphite
_diffrn_radiation_type MoK\a
_diffrn_radiation_wavelength 0.71073
_diffrn_reflns_av_R_equivalents 0.0203
_diffrn_reflns_av_sigmaI/netI 0.0202
_diffrn_reflns_limit_h_max 16
_diffrn_reflns_limit_h_min -17
_diffrn_reflns_limit_k_max 10
_diffrn_reflns_limit_k_min -9
_diffrn_reflns_limit_l_max 12
_diffrn_reflns_limit_l_min -12
_diffrn_reflns_number 6519
_diffrn_reflns_theta_full 25.00
_diffrn_reflns_theta_max 25.00
_diffrn_reflns_theta_min 2.70
_diffrn_standards_decay_% 0
_diffrn_standards_interval_count 0
_diffrn_standards_interval_time 0
_diffrn_standards_number 0
_exptl_absorpt_coefficient_mu 0.379
_exptl_absorpt_correction_T_max 0.910
_exptl_absorpt_correction_T_min 0.816
_exptl_absorpt_correction_type multi-scan
_exptl_absorpt_process_details '(SADABS; Sheldrick, 1997a)'
_exptl_crystal_colour Colourless
_exptl_crystal_density_diffrn 1.300
_exptl_crystal_density_method 'not measured'
_exptl_crystal_description Irregular
_exptl_crystal_F_000 560
_exptl_crystal_size_max 0.5
_exptl_crystal_size_mid 0.275
_exptl_crystal_size_min 0.25
_refine_diff_density_max 0.292
_refine_diff_density_min -0.109
_refine_ls_abs_structure_details 'Flack (1983), 997 Friedel pairs'
_refine_ls_abs_structure_Flack 0.04(6)
_refine_ls_extinction_method none
_refine_ls_goodness_of_fit_ref 1.063
_refine_ls_hydrogen_treatment refall
_refine_ls_matrix_type full
_refine_ls_number_parameters 218
_refine_ls_number_reflns 2254
_refine_ls_number_restraints 1
_refine_ls_restrained_S_all 1.063
_refine_ls_R_factor_all 0.0264
_refine_ls_R_factor_gt 0.0254
_refine_ls_shift/su_max 0.001
_refine_ls_shift/su_mean 0.000
_refine_ls_structure_factor_coef Fsqd
_refine_ls_weighting_details 'calc w = 1/[\s^2^(Fo^2^)+(0.0498P)^2^+0.02P] where P = (Fo^2^+2Fc^2^)/3'
_refine_ls_weighting_scheme calc
_refine_ls_wR_factor_gt 0.0649
_refine_ls_wR_factor_ref 0.0659
_reflns_number_gt 2180
_reflns_number_total 2254
_reflns_threshold_expression I>2\s(I)
_cod_data_source_file gh6002.cif
_cod_data_source_block I
_cod_database_code 2204684
_cod_database_fobs_code 2204684

loop_
_symmetry_equiv_pos_as_xyz
'x, y, z'
'-x, -y, z+1/2'
'x+1/2, -y+1/2, z'
'-x+1/2, y+1/2, z+1/2'

loop_
_atom_site_label
_atom_site_fract_x
_atom_site_fract_y
_atom_site_fract_z
_atom_site_U_iso_or_equiv
_atom_site_adp_type
_atom_site_calc_flag
_atom_site_occupancy
_atom_site_type_symbol
Cl 0.76364(3) 0.69434(5) 0.28921(5) 0.05082(14) Uani d 1 Cl
P 0.79705(3) 0.19362(4) 0.44709(4) 0.03904(13) Uani d 1 P
O 0.78184(9) 0.32201(14) 0.54728(15) 0.0478(3) Uani d 1 O
C1 0.76792(13) 0.2645(2) 0.2900(2) 0.0461(4) Uani d 1 C
C3 0.71394(12) 0.04329(19) 0.45730(18) 0.0412(4) Uani d 1 C
C4 0.56124(13) 0.0041(2) 0.3413(2) 0.0465(4) Uani d 1 C
C4A 0.65001(11) 0.08508(18) 0.34982(15) 0.0396(4) Uani d 1 C
C5 0.50404(14) 0.0634(2) 0.2347(2) 0.0544(5) Uani d 1 C
C6 0.53001(15) 0.1704(2) 0.1536(2) 0.0562(5) Uani d 1 C
C7 0.62083(15) 0.2455(2) 0.15596(19) 0.0520(4) Uani d 1 C
C7A 0.67658(12) 0.19254(17) 0.26689(18) 0.0408(4) Uani d 1 C
C8 0.90974(11) 0.12511(17) 0.45889(16) 0.0398(3) Uani d 1 C
C9 0.96824(12) 0.1938(2) 0.54647(18) 0.0441(4) Uani d 1 C
C10 1.05642(12) 0.1417(2) 0.55389(19) 0.0503(4) Uani d 1 C
C11 1.08576(13) 0.0245(2) 0.4752(2) 0.0510(5) Uani d 1 C
C12 1.02772(13) -0.0417(2) 0.3880(2) 0.0535(5) Uani d 1 C
C13 0.93957(13) 0.0068(2) 0.37996(19) 0.0491(4) Uani d 1 C
H1A 0.8082(16) 0.231(3) 0.224(2) 0.059(6) Uiso d 1 H
H1B 0.7666(12) 0.377(3) 0.291(2) 0.047(5) Uiso d 1 H
H3A 0.7429(14) -0.050(3) 0.438(2) 0.056(6) Uiso d 1 H
H3B 0.6860(12) 0.051(2) 0.537(2) 0.042(5) Uiso d 1 H
H4A 0.5758(13) -0.102(2) 0.3271(19) 0.052(5) Uiso d 1 H
H4B 0.5330(13) 0.014(2) 0.426(3) 0.051(5) Uiso d 1 H
H5 0.4453(16) 0.015(3) 0.233(2) 0.055(5) Uiso d 1 H
H6 0.4872(16) 0.200(2) 0.086(3) 0.062(6) Uiso d 1 H
H7A 0.6532(14) 0.222(2) 0.080(2) 0.048(5) Uiso d 1 H
H7B 0.6142(15) 0.354(3) 0.163(2) 0.058(6) Uiso d 1 H
H9 0.9480(13) 0.274(2) 0.603(2) 0.043(5) Uiso d 1 H
H10 1.0921(17) 0.187(3) 0.617(2) 0.058(6) Uiso d 1 H
H11 1.1454(18) -0.008(3) 0.482(2) 0.065(6) Uiso d 1 H
H12 1.0447(14) -0.124(3) 0.329(2) 0.059(6) Uiso d 1 H
H13 0.9010(15) -0.040(2) 0.326(2) 0.062(6) Uiso d 1 H
H14 0.7688(18) 0.287(3) 0.634(3) 0.059(6) Uiso d 1 H

loop_
_atom_site_aniso_label
_atom_site_aniso_U_11
_atom_site_aniso_U_22
_atom_site_aniso_U_33
_atom_site_aniso_U_12
_atom_site_aniso_U_13
_atom_site_aniso_U_23
Cl 0.0653(3) 0.0431(3) 0.0441(2) -0.00581(17) 0.0032(2) -0.00410(18)
P 0.0453(2) 0.0338(2) 0.0380(2) -0.00122(15) 0.00043(19) 0.00007(19)
O 0.0525(7) 0.0412(7) 0.0496(8) -0.0001(5) 0.0017(6) -0.0042(6)
C1 0.0569(11) 0.0407(11) 0.0406(9) -0.0013(8) 0.0034(8) 0.0054(9)
C3 0.0497(9) 0.0362(9) 0.0379(9) -0.0040(7) -0.0009(8) 0.0022(8)
C4 0.0548(11) 0.0366(9) 0.0480(10) -0.0049(8) -0.0023(8) -0.0034(7)
C4A 0.0488(9) 0.0344(8) 0.0358(8) 0.0034(7) -0.0019(6) -0.0055(6)
C5 0.0545(11) 0.0492(10) 0.0596(11) 0.0006(9) -0.0120(8) -0.0137(9)
C6 0.0662(12) 0.0532(11) 0.0491(12) 0.0073(9) -0.0149(10) -0.0055(9)
C7 0.0719(12) 0.0461(11) 0.0380(10) 0.0045(9) -0.0071(9) 0.0010(9)
C7A 0.0521(9) 0.0347(9) 0.0355(9) 0.0033(6) 0.0013(8) -0.0023(6)
C8 0.0465(8) 0.0343(8) 0.0385(8) -0.0019(6) 0.0019(7) 0.0016(7)
C9 0.0496(10) 0.0441(10) 0.0386(9) -0.0057(7) 0.0027(8) -0.0022(7)
C10 0.0453(9) 0.0590(12) 0.0465(10) -0.0111(8) -0.0019(8) 0.0026(9)
C11 0.0451(10) 0.0485(10) 0.0593(12) 0.0010(8) 0.0059(8) 0.0124(8)
C12 0.0584(12) 0.0407(10) 0.0615(11) 0.0046(8) 0.0073(10) -0.0037(9)
C13 0.0567(11) 0.0396(9) 0.0510(11) -0.0017(8) -0.0034(9) -0.0074(8)

loop_
_atom_type_symbol
_atom_type_description
_atom_type_scat_dispersion_real
_atom_type_scat_dispersion_imag
_atom_type_scat_source
C C 0.0033 0.0016 'International Tables Vol C Tables 4.2.6.8 and 6.1.1.4'
H H 0.0000 0.0000 'International Tables Vol C Tables 4.2.6.8 and 6.1.1.4'
P P 0.1023 0.0942 'International Tables Vol C Tables 4.2.6.8 and 6.1.1.4'
Cl Cl 0.1484 0.1585 'International Tables Vol C Tables 4.2.6.8 and 6.1.1.4'
O O 0.0106 0.0060 'International Tables Vol C Tables 4.2.6.8 and 6.1.1.4'

loop_
_geom_angle_atom_site_label_1
_geom_angle_atom_site_label_2
_geom_angle_atom_site_label_3
_geom_angle
O P C8 109.47(8)
O P C1 109.21(9)
C8 P C1 113.80(9)
O P C3 112.69(8)
C8 P C3 113.33(8)
C1 P C3 97.94(9)
P O H14 115.3(13)
C7A C1 P 102.58(13)
C7A C1 H1A 108.5(14)
P C1 H1A 113.5(14)
C7A C1 H1B 113.4(10)
P C1 H1B 110.1(14)
H1A C1 H1B 108.8(18)
C4A C3 P 102.22(11)
C4A C3 H3A 109.8(15)
P C3 H3A 107.7(13)
C4A C3 H3B 111.3(12)
P C3 H3B 107.6(12)
H3A C3 H3B 117.1(19)
C5 C4 C4A 112.52(16)
C5 C4 H4A 110.3(12)
C4A C4 H4A 105.4(11)
C5 C4 H4B 113.2(12)
C4A C4 H4B 106.4(11)
H4A C4 H4B 108.6(16)
C7A C4A C4 123.57(16)
C7A C4A C3 117.53(15)
C4 C4A C3 118.91(15)
C6 C5 C4 123.81(18)
C6 C5 H5 123.8(13)
C4 C5 H5 112.4(13)
C5 C6 C7 124.20(19)
C5 C6 H6 116.9(14)
C7 C6 H6 118.9(14)
C7A C7 C6 112.15(17)
C7A C7 H7A 107.4(13)
C6 C7 H7A 110.3(13)
C7A C7 H7B 107.8(14)
C6 C7 H7B 110.0(13)
H7A C7 H7B 109.2(19)
C4A C7A C7 123.58(17)
C4A C7A C1 116.95(16)
C7 C7A C1 119.47(16)
C13 C8 C9 120.37(16)
C13 C8 P 120.47(13)
C9 C8 P 119.15(13)
C10 C9 C8 118.95(17)
C10 C9 H9 120.0(12)
C8 C9 H9 121.1(12)
C11 C10 C9 120.48(18)
C11 C10 H10 123.5(15)
C9 C10 H10 115.9(15)
C12 C11 C10 120.20(18)
C12 C11 H11 121.3(15)
C10 C11 H11 118.5(15)
C11 C12 C13 120.40(18)
C11 C12 H12 124.2(13)
C13 C12 H12 115.4(13)
C12 C13 C8 119.60(18)
C12 C13 H13 120.4(14)
C8 C13 H13 120.0(14)

loop_
_geom_bond_atom_site_label_1
_geom_bond_atom_site_label_2
_geom_bond_distance
P O 1.5516(14)
P C8 1.7881(16)
P C1 1.807(2)
P C3 1.8097(17)
O H14 0.98(3)
C1 C7A 1.520(3)
C1 H1A 0.96(3)
C1 H1B 0.98(2)
C3 C4A 1.518(2)
C3 H3A 0.95(2)
C3 H3B 0.94(2)
C4 C5 1.495(3)
C4 C4A 1.504(3)
C4 H4A 0.97(2)
C4 H4B 0.99(2)
C4A C7A 1.338(2)
C5 C6 1.321(3)
C5 H5 0.97(2)
C6 C7 1.505(3)
C6 H6 0.98(3)
C7 C7A 1.499(3)
C7 H7A 0.95(2)
C7 H7B 0.96(2)
C8 C13 1.396(3)
C8 C9 1.399(2)
C9 C10 1.394(3)
C9 H9 0.97(2)
C10 C11 1.384(3)
C10 H10 0.94(3)
C11 C12 1.383(3)
C11 H11 0.94(3)
C12 C13 1.384(3)
C12 H12 0.98(2)
C13 H13 0.90(2)

loop_
_geom_hbond_atom_site_label_D
_geom_hbond_atom_site_label_H
_geom_hbond_atom_site_label_A
_geom_hbond_site_symmetry_A
_geom_hbond_distance_DH
_geom_hbond_distance_HA
_geom_hbond_distance_DA
_geom_hbond_angle_DHA
_geom_hbond_publ_flag
O H14 Cl 4_645 0.98(3) 1.87(3) 2.8449(16) 172(2) yes

loop_
_cod_related_entry_id
_cod_related_entry_database
_cod_related_entry_code
1 ChemSpider 21130206
